data_7021605
loop_
_publ_author_name
'Lu, Wenjuan'
'Barber, Patrick S.'
'Kelley, Steven P.'
'Rogers, Robin D.'

_publ_section_title
;
 Coordination and extraction of mercury(ii) with an ionic liquid-based
 thione extractant.
;
_journal_issue 36
_journal_name_full 'Dalton transactions (Cambridge, England : 2003)'
_journal_page_first 12908
_journal_page_last 12916
_journal_paper_doi 10.1039/c3dt50410g
_journal_volume 42
_journal_year 2013
_chemical_formula_sum 'C18 H24 F12 Hg N6 O8 S6'
_chemical_formula_weight 1073.38
_chemical_name_systematic
;
?
;
_space_group_IT_number 14
_symmetry_cell_setting monoclinic
_symmetry_space_group_name_Hall '-P 2yn'
_symmetry_space_group_name_H-M 'P 1 21/n 1'
_atom_sites_solution_hydrogens geom
_atom_sites_solution_primary direct
_atom_sites_solution_secondary difmap
_audit_creation_method SHELXL-97
_cell_angle_alpha 90.00
_cell_angle_beta 99.958(2)
_cell_angle_gamma 90.00
_cell_formula_units_Z 2
_cell_length_a 8.4298(5)
_cell_length_b 17.8332(10)
_cell_length_c 11.8196(7)
_cell_measurement_reflns_used 8205
_cell_measurement_temperature 100(2)
_cell_measurement_theta_max 27.49
_cell_measurement_theta_min 2.71
_cell_volume 1750.08(18)
_computing_cell_refinement 'Bruker SAINT'
_computing_data_collection 'Bruker APEX2'
_computing_data_reduction 'Bruker SAINT'
_computing_molecular_graphics 'Bruker SHELXTL'
_computing_publication_material 'Bruker SHELXTL'
_computing_structure_refinement 'SHELXL-97 (Sheldrick, 2008)'
_computing_structure_solution 'SHELXS-97 (Sheldrick, 2008)'
_diffrn_ambient_temperature 100(2)
_diffrn_measured_fraction_theta_full 0.998
_diffrn_measured_fraction_theta_max 0.998
_diffrn_measurement_device_type 'Bruker APEX-II CCD'
_diffrn_measurement_method '\f and \w scans'
_diffrn_radiation_monochromator graphite
_diffrn_radiation_source 'fine-focus sealed tube'
_diffrn_radiation_type MoK\a
_diffrn_radiation_wavelength 0.71073
_diffrn_reflns_av_R_equivalents 0.0471
_diffrn_reflns_av_sigmaI/netI 0.0274
_diffrn_reflns_limit_h_max 10
_diffrn_reflns_limit_h_min -10
_diffrn_reflns_limit_k_max 23
_diffrn_reflns_limit_k_min -23
_diffrn_reflns_limit_l_max 15
_diffrn_reflns_limit_l_min -15
_diffrn_reflns_number 27092
_diffrn_reflns_theta_full 27.56
_diffrn_reflns_theta_max 27.56
_diffrn_reflns_theta_min 2.09
_exptl_absorpt_coefficient_mu 4.869
_exptl_absorpt_correction_T_max 0.7456
_exptl_absorpt_correction_T_min 0.4959
_exptl_absorpt_correction_type multi-scan
_exptl_absorpt_process_details 'Bruker AXScale'
_exptl_crystal_colour colourless
_exptl_crystal_density_diffrn 2.037
_exptl_crystal_density_meas ?
_exptl_crystal_density_method none
_exptl_crystal_description Needle
_exptl_crystal_F_000 1044
_exptl_crystal_size_max 0.18
_exptl_crystal_size_mid 0.05
_exptl_crystal_size_min 0.04
_refine_diff_density_max 1.106
_refine_diff_density_min -0.908
_refine_diff_density_rms 0.090
_refine_ls_extinction_method none
_refine_ls_goodness_of_fit_ref 1.021
_refine_ls_hydrogen_treatment constr
_refine_ls_matrix_type full
_refine_ls_number_parameters 234
_refine_ls_number_reflns 4028
_refine_ls_number_restraints 0
_refine_ls_restrained_S_all 1.021
_refine_ls_R_factor_all 0.0318
_refine_ls_R_factor_gt 0.0212
_refine_ls_shift/su_max 0.001
_refine_ls_shift/su_mean 0.000
_refine_ls_structure_factor_coef Fsqd
_refine_ls_weighting_details 'calc w=1/[\s^2^(Fo^2^)+(0.0204P)^2^+1.0601P] where P=(Fo^2^+2Fc^2^)/3'
_refine_ls_weighting_scheme calc
_refine_ls_wR_factor_gt 0.0429
_refine_ls_wR_factor_ref 0.0465
_reflns_number_gt 3307
_reflns_number_total 4028
_reflns_threshold_expression >2sigma(I)
_cod_data_source_file c3dt50410g.txt
_cod_data_source_block Hg(NTf2)2(C2C2ImT)2
_cod_depositor_comments
;
The following automatic conversions were performed:

'_symmetry_cell_setting' value 'Monoclinic' changed to 'monoclinic'
according to /home/saulius/struct/CIF-dictionaries/cif_core.dic
dictionary named 'cif_core.dic' version 2.4.2 from 2011-04-26.

Automatic conversion script
Id: cif_fix_values 1891 2012-01-12 08:04:46Z andrius 

The following automatic conversions were performed:

'_exptl_crystal_density_meas' value 'not measured' was changed to '?'
- the value is perceived as not measured.

Automatic conversion script
Id: cif_fix_values 3008 2015-01-20 13:52:24Z robertas 
;
_cod_original_sg_symbol_H-M P2(1)/n
_cod_database_code 7021605

loop_
_symmetry_equiv_pos_as_xyz
'x, y, z'
'-x+1/2, y+1/2, -z+1/2'
'-x, -y, -z'
'x-1/2, -y-1/2, z-1/2'

loop_
_atom_site_label
_atom_site_type_symbol
_atom_site_fract_x
_atom_site_fract_y
_atom_site_fract_z
_atom_site_U_iso_or_equiv
_atom_site_adp_type
_atom_site_occupancy
_atom_site_symmetry_multiplicity
_atom_site_calc_flag
_atom_site_refinement_flags
Hg Hg 0.5000 0.0000 0.5000 0.01712(5) Uani 1 2 d S
S1 S 0.67293(8) 0.09561(4) 0.58436(6) 0.02013(14) Uani 1 1 d .
S2 S 0.29978(7) -0.04980(4) 0.78209(6) 0.01890(14) Uani 1 1 d .
S3 S 0.51393(8) -0.16423(4) 0.74583(6) 0.02201(15) Uani 1 1 d .
F1 F 0.7858(2) -0.22727(10) 0.82429(17) 0.0351(4) Uani 1 1 d .
F2 F 0.6133(2) -0.23650(10) 0.93862(16) 0.0334(4) Uani 1 1 d .
F3 F 0.7343(2) -0.13216(11) 0.92389(17) 0.0364(4) Uani 1 1 d .
F4 F 0.0303(2) -0.12356(13) 0.7789(2) 0.0502(6) Uani 1 1 d .
F5 F 0.1247(2) -0.12812(12) 0.62176(19) 0.0447(5) Uani 1 1 d .
F6 F 0.0106(2) -0.02768(12) 0.66921(19) 0.0434(5) Uani 1 1 d .
O1 O 0.3548(2) -0.00509(11) 0.69604(17) 0.0248(4) Uani 1 1 d .
O2 O 0.2665(3) -0.01411(12) 0.88308(19) 0.0319(5) Uani 1 1 d .
O3 O 0.5958(2) -0.11673(13) 0.67710(19) 0.0309(5) Uani 1 1 d .
O4 O 0.4489(3) -0.23308(14) 0.6983(2) 0.0436(6) Uani 1 1 d .
N1 N 0.6280(2) 0.09928(13) 0.80824(19) 0.0181(5) Uani 1 1 d .
N1A N 0.3959(3) -0.12359(15) 0.8164(2) 0.0259(6) Uani 1 1 d .
N3 N 0.4526(3) 0.16582(13) 0.6963(2) 0.0188(5) Uani 1 1 d .
C1A C 0.6701(3) -0.19132(16) 0.8658(3) 0.0228(6) Uani 1 1 d .
C2 C 0.5792(3) 0.11974(15) 0.6989(2) 0.0176(5) Uani 1 1 d .
C2A C 0.1046(3) -0.08421(19) 0.7092(3) 0.0285(7) Uani 1 1 d .
C4 C 0.4217(3) 0.17381(16) 0.8060(3) 0.0234(6) Uani 1 1 d .
H4A H 0.3380 0.2030 0.8284 0.028 Uiso 1 1 calc R
C5 C 0.5311(3) 0.13290(16) 0.8760(3) 0.0231(6) Uani 1 1 d .
H5A H 0.5400 0.1281 0.9569 0.028 Uiso 1 1 calc R
C6 C 0.7651(3) 0.04957(16) 0.8508(2) 0.0227(6) Uani 1 1 d .
H6A H 0.7828 0.0150 0.7886 0.027 Uiso 1 1 calc R
H6B H 0.7395 0.0190 0.9151 0.027 Uiso 1 1 calc R
C7 C 0.9169(4) 0.0939(2) 0.8911(3) 0.0376(8) Uani 1 1 d .
H7A H 1.0055 0.0594 0.9190 0.056 Uiso 1 1 calc R
H7B H 0.9000 0.1276 0.9534 0.056 Uiso 1 1 calc R
H7C H 0.9436 0.1234 0.8271 0.056 Uiso 1 1 calc R
C8 C 0.3603(3) 0.20128(17) 0.5936(3) 0.0255(6) Uani 1 1 d .
H8A H 0.4281 0.2041 0.5331 0.031 Uiso 1 1 calc R
H8B H 0.3322 0.2531 0.6125 0.031 Uiso 1 1 calc R
C9 C 0.2069(3) 0.15835(19) 0.5476(3) 0.0317(7) Uani 1 1 d .
H9A H 0.1479 0.1843 0.4801 0.048 Uiso 1 1 calc R
H9B H 0.1393 0.1555 0.6072 0.048 Uiso 1 1 calc R
H9C H 0.2344 0.1076 0.5260 0.048 Uiso 1 1 calc R

loop_
_atom_site_aniso_label
_atom_site_aniso_U_11
_atom_site_aniso_U_22
_atom_site_aniso_U_33
_atom_site_aniso_U_23
_atom_site_aniso_U_13
_atom_site_aniso_U_12
Hg 0.02110(7) 0.01486(7) 0.01548(7) -0.00269(7) 0.00336(5) -0.00047(6)
S1 0.0230(3) 0.0194(3) 0.0188(3) -0.0028(3) 0.0058(3) -0.0046(3)
S2 0.0181(3) 0.0201(3) 0.0188(3) 0.0013(3) 0.0041(2) 0.0013(2)
S3 0.0199(3) 0.0237(4) 0.0219(4) -0.0015(3) 0.0023(3) 0.0036(3)
F1 0.0268(8) 0.0314(10) 0.0504(12) 0.0124(9) 0.0163(8) 0.0144(7)
F2 0.0329(9) 0.0305(10) 0.0394(11) 0.0169(8) 0.0130(8) 0.0075(8)
F3 0.0337(9) 0.0312(11) 0.0386(11) -0.0018(8) -0.0101(8) -0.0029(8)
F4 0.0259(9) 0.0553(14) 0.0719(16) 0.0192(12) 0.0157(10) -0.0096(9)
F5 0.0284(9) 0.0517(13) 0.0503(13) -0.0215(10) -0.0030(9) -0.0041(9)
F6 0.0274(9) 0.0497(12) 0.0494(13) 0.0105(10) -0.0040(8) 0.0165(8)
O1 0.0289(9) 0.0190(10) 0.0292(11) 0.0032(9) 0.0124(8) -0.0013(9)
O2 0.0371(11) 0.0364(14) 0.0239(11) -0.0038(9) 0.0103(9) 0.0080(9)
O3 0.0311(11) 0.0386(13) 0.0251(12) 0.0087(10) 0.0112(9) 0.0128(9)
O4 0.0367(12) 0.0381(14) 0.0523(16) -0.0204(12) -0.0022(11) -0.0038(10)
N1 0.0205(10) 0.0159(12) 0.0177(12) -0.0029(9) 0.0033(9) -0.0003(9)
N1A 0.0227(11) 0.0297(14) 0.0264(14) 0.0090(11) 0.0072(10) 0.0102(10)
N3 0.0212(10) 0.0161(12) 0.0179(12) -0.0013(9) -0.0001(9) 0.0004(9)
C1A 0.0195(12) 0.0191(15) 0.0303(16) 0.0048(12) 0.0059(11) 0.0057(10)
C2 0.0188(12) 0.0147(13) 0.0187(14) -0.0021(11) 0.0021(10) -0.0035(10)
C2A 0.0177(12) 0.0344(18) 0.0329(17) 0.0031(14) 0.0033(12) 0.0023(12)
C4 0.0243(13) 0.0214(15) 0.0249(15) -0.0059(12) 0.0054(11) -0.0007(11)
C5 0.0278(14) 0.0222(15) 0.0203(15) -0.0043(12) 0.0074(11) -0.0003(11)
C6 0.0269(13) 0.0192(14) 0.0210(15) 0.0006(11) 0.0012(11) 0.0073(11)
C7 0.0243(14) 0.0351(19) 0.049(2) -0.0010(16) -0.0071(14) 0.0045(13)
C8 0.0261(13) 0.0228(15) 0.0247(16) -0.0002(12) -0.0038(11) 0.0034(11)
C9 0.0231(13) 0.0338(18) 0.0340(18) -0.0049(14) -0.0071(12) 0.0023(13)

loop_
_atom_type_symbol
_atom_type_description
_atom_type_scat_dispersion_real
_atom_type_scat_dispersion_imag
_atom_type_scat_source
C C 0.0033 0.0016 'International Tables Vol C Tables 4.2.6.8 and 6.1.1.4'
H H 0.0000 0.0000 'International Tables Vol C Tables 4.2.6.8 and 6.1.1.4'
N N 0.0061 0.0033 'International Tables Vol C Tables 4.2.6.8 and 6.1.1.4'
O O 0.0106 0.0060 'International Tables Vol C Tables 4.2.6.8 and 6.1.1.4'
F F 0.0171 0.0103 'International Tables Vol C Tables 4.2.6.8 and 6.1.1.4'
S S 0.1246 0.1234 'International Tables Vol C Tables 4.2.6.8 and 6.1.1.4'
Hg Hg -2.3894 9.2266 'International Tables Vol C Tables 4.2.6.8 and 6.1.1.4'

loop_
_geom_angle_atom_site_label_1
_geom_angle_atom_site_label_2
_geom_angle_atom_site_label_3
_geom_angle
_geom_angle_site_symmetry_1
S1 Hg S1 180.00(2) 3_656
C2 S1 Hg 100.27(9) .
O2 S2 O1 118.82(13) .
O2 S2 N1A 109.15(14) .
O1 S2 N1A 115.90(12) .
O2 S2 C2A 104.71(14) .
O1 S2 C2A 103.16(13) .
N1A S2 C2A 102.94(14) .
O4 S3 O3 118.58(16) .
O4 S3 N1A 111.72(14) .
O3 S3 N1A 115.94(13) .
O4 S3 C1A 104.80(15) .
O3 S3 C1A 104.14(13) .
N1A S3 C1A 98.43(13) .
C2 N1 C5 109.2(2) .
C2 N1 C6 125.8(2) .
C5 N1 C6 124.9(2) .
S2 N1A S3 126.53(16) .
C2 N3 C4 108.7(2) .
C2 N3 C8 126.1(2) .
C4 N3 C8 125.2(2) .
F3 C1A F2 108.0(2) .
F3 C1A F1 108.4(2) .
F2 C1A F1 108.5(2) .
F3 C1A S3 111.56(19) .
F2 C1A S3 111.84(19) .
F1 C1A S3 108.5(2) .
N1 C2 N3 107.4(2) .
N1 C2 S1 125.5(2) .
N3 C2 S1 126.9(2) .
F6 C2A F4 108.0(2) .
F6 C2A F5 108.8(3) .
F4 C2A F5 108.1(3) .
F6 C2A S2 110.4(2) .
F4 C2A S2 111.7(2) .
F5 C2A S2 109.83(18) .
C5 C4 N3 107.6(2) .
C4 C5 N1 107.0(3) .
N1 C6 C7 111.4(2) .
N3 C8 C9 112.0(2) .

loop_
_geom_bond_atom_site_label_1
_geom_bond_atom_site_label_2
_geom_bond_distance
_geom_bond_site_symmetry_2
Hg S1 2.3503(7) 3_656
Hg S1 2.3503(7) .
S1 C2 1.736(3) .
S2 O2 1.423(2) .
S2 O1 1.431(2) .
S2 N1A 1.561(2) .
S2 C2A 1.826(3) .
S3 O4 1.420(2) .
S3 O3 1.431(2) .
S3 N1A 1.581(2) .
S3 C1A 1.825(3) .
F1 C1A 1.330(3) .
F2 C1A 1.327(3) .
F3 C1A 1.322(3) .
F4 C2A 1.320(4) .
F5 C2A 1.330(4) .
F6 C2A 1.318(4) .
N1 C2 1.337(4) .
N1 C5 1.376(3) .
N1 C6 1.474(3) .
N3 C2 1.343(3) .
N3 C4 1.374(4) .
N3 C8 1.467(4) .
C4 C5 1.343(4) .
C6 C7 1.509(4) .
C8 C9 1.520(4) .
